data_7709531
loop_
_publ_author_name
'Hill, Michael'
'Liu, Han-Ying'
'Neale, Samuel E.'
'Mahon, Mary F.'
'McMullin, Claire Louise'

_publ_section_title
;
 On the Reactivity of Al-Group 11 (Cu, Ag, Au) Bonds
;
_journal_name_full 'Dalton Transactions'
_journal_paper_doi 10.1039/D2DT00404F
_journal_year 2022
_chemical_formula_moiety 'C41 H70 Al Au N4 Si2, C7 H14'
_chemical_formula_sum 'C48 H84 Al Au N4 Si2'
_chemical_formula_weight 997.31
_space_group_crystal_system monoclinic
_space_group_IT_number 14
_space_group_name_Hall '-P 2yn'
_space_group_name_H-M_alt 'P 1 21/n 1'
_atom_sites_solution_hydrogens geom
_atom_sites_solution_primary dual
_audit_creation_date 2021-04-22
_audit_creation_method
;
Olex2 1.2
(compiled 2018.05.29 svn.r3508 for OlexSys, GUI svn.r5506)
;
_audit_update_record
;
2022-01-07 deposited with the CCDC.	2022-02-09 downloaded from the CCDC.
;
_cell_angle_alpha 90
_cell_angle_beta 96.781(3)
_cell_angle_gamma 90
_cell_formula_units_Z 4
_cell_length_a 9.9421(2)
_cell_length_b 18.8454(5)
_cell_length_c 27.7494(9)
_cell_measurement_reflns_used 16645
_cell_measurement_temperature 150.00(10)
_cell_measurement_theta_max 72.7340
_cell_measurement_theta_min 4.9460
_cell_volume 5162.8(2)
_computing_cell_refinement 'CrysAlisPro 1.171.40.67a (Rigaku OD, 2019)'
_computing_data_collection 'CrysAlisPro 1.171.40.67a (Rigaku OD, 2019)'
_computing_data_reduction 'CrysAlisPro 1.171.40.67a (Rigaku OD, 2019)'
_computing_molecular_graphics 'Olex2 (Dolomanov et al., 2009)'
_computing_publication_material 'Olex2 (Dolomanov et al., 2009)'
_computing_structure_refinement 'ShelXL (Sheldrick, 2015)'
_computing_structure_solution 'ShelXT (Sheldrick, 2015)'
_diffrn_ambient_environment N~2~
_diffrn_ambient_temperature 150.00(10)
_diffrn_detector 'CCD plate'
_diffrn_detector_area_resol_mean 8.0734
_diffrn_detector_type EosS2
_diffrn_measured_fraction_theta_full 0.999
_diffrn_measured_fraction_theta_max 0.996
_diffrn_measurement_device 'four-circle diffractometer'
_diffrn_measurement_device_type 'SuperNova, Dual, Cu at home/near, EosS2'
_diffrn_measurement_method '\w scans'
_diffrn_radiation_monochromator mirror
_diffrn_radiation_probe x-ray
_diffrn_radiation_type CuK\a
_diffrn_radiation_wavelength 1.54184
_diffrn_reflns_av_unetI/netI 0.0721
_diffrn_reflns_Laue_measured_fraction_full 0.999
_diffrn_reflns_Laue_measured_fraction_max 0.996
_diffrn_reflns_limit_h_max 12
_diffrn_reflns_limit_h_min -12
_diffrn_reflns_limit_k_max 23
_diffrn_reflns_limit_k_min -23
_diffrn_reflns_limit_l_max 34
_diffrn_reflns_limit_l_min -34
_diffrn_reflns_number 14179
_diffrn_reflns_point_group_measured_fraction_full 0.999
_diffrn_reflns_point_group_measured_fraction_max 0.996
_diffrn_reflns_theta_full 67.684
_diffrn_reflns_theta_max 73.154
_diffrn_reflns_theta_min 3.975
_diffrn_source 'micro-focus sealed X-ray tube'
_diffrn_source_type 'SuperNova (Cu) X-ray Source'
_exptl_absorpt_coefficient_mu 6.208
_exptl_absorpt_correction_T_max 0.48889
_exptl_absorpt_correction_T_min 0.44185
_exptl_absorpt_correction_type sphere
_exptl_absorpt_process_details
;
CrysAlisPro 1.171.40.67a (Rigaku Oxford Diffraction, 2019)
Spherical absorption correction
 using equivalent radius and absorption coefficient.
Empirical absorption correction using spherical harmonics,
 implemented in SCALE3 ABSPACK scaling algorithm.
Empirical correction (ABSPACK) includes:
- Absorption correction using spherical harmonics
- Frame scaling
- B-factor correction
;
_exptl_crystal_colour orange
_exptl_crystal_colour_primary orange
_exptl_crystal_density_diffrn 1.283
_exptl_crystal_description needle
_exptl_crystal_F_000 2080
_exptl_crystal_size_max 0.135
_exptl_crystal_size_mid 0.080
_exptl_crystal_size_min 0.060
_exptl_crystal_size_rad 0.047
_refine_diff_density_max 1.828
_refine_diff_density_min -1.094
_refine_diff_density_rms 0.144
_refine_ls_extinction_method none
_refine_ls_goodness_of_fit_ref 0.898
_refine_ls_hydrogen_treatment constr
_refine_ls_matrix_type full
_refine_ls_number_parameters 525
_refine_ls_number_reflns 14179
_refine_ls_number_restraints 0
_refine_ls_restrained_S_all 0.898
_refine_ls_R_factor_all 0.0988
_refine_ls_R_factor_gt 0.0662
_refine_ls_shift/su_max 0.001
_refine_ls_shift/su_mean 0.000
_refine_ls_structure_factor_coef Fsqd
_refine_ls_weighting_details 'w=1/[\s^2^(Fo^2^)+(0.1187P)^2^] where P=(Fo^2^+2Fc^2^)/3'
_refine_ls_weighting_scheme calc
_refine_ls_wR_factor_gt 0.1585
_refine_ls_wR_factor_ref 0.1739
_reflns_Friedel_coverage 0.000
_reflns_number_gt 8536
_reflns_number_total 14179
_reflns_threshold_expression 'I > 2\s(I)'
_twin_special_details
;
Component 2 rotated by 176.6181\% 
 around [-0.03 0.53 0.85] (reciprocal) or [0.02 0.81 0.59] (direct)
;
_cod_data_source_file d2dt00404f2.cif
_cod_data_source_block s21msh12-cpd17
_cod_original_cell_volume 5162.8(3)
_cod_database_code 7709531
_shelxl_version_number 2014-3
_shelx_space_group_comment
;
The symmetry employed for this shelxl refinement is uniquely defined
by the following loop, which should always be used as a source of
symmetry information in preference to the above space-group names.
They are only intended as comments.
;
_olex2_refinement_description
;
1. Twinned data refinement
 Scales: 0.8701(16)
 0.1299(16)
2. Fixed Uiso
 At 1.2 times of:
  All C(H) groups, All C(H,H) groups
 At 1.5 times of:
  All C(H,H,H) groups
3.a Ternary CH refined with riding coordinates:
 C7(H7), C10(H10), C25(H25), C28(H28), C32(H32), C39(H39), C45(H45)
3.b Secondary CH2 refined with riding coordinates:
 C15(H15A,H15B), C16(H16A,H16B), C42(H42A,H42B), C43(H43A,H43B), C44(H44A,
 H44B), C46(H46A,H46B), C47(H47A,H47B)
3.c Aromatic/amide H refined with riding coordinates:
 C3(H3), C4(H4), C5(H5), C21(H21), C22(H22), C23(H23)
3.d Idealised Me refined as rotating group:
 C8(H8A,H8B,H8C), C9(H9A,H9B,H9C), C11(H11A,H11B,H11C), C12(H12A,H12B,H12C),
 C13(H13A,H13B,H13C), C14(H14A,H14B,H14C), C17(H17A,H17B,H17C), C18(H18A,H18B,
 H18C), C26(H26A,H26B,H26C), C27(H27A,H27B,H27C), C29(H29A,H29B,H29C), C30(H30A,
 H30B,H30C), C33(H33A,H33B,H33C), C34(H34A,H34B,H34C), C36(H36A,H36B,H36C),
 C38(H38A,H38B,H38C), C40(H40A,H40B,H40C), C41(H41A,H41B,H41C), C48(H48A,H48B,
 H48C)
;
_olex2_submission_special_instructions 'No special instructions were received'
_oxdiff_twin_integration_method simultaneous
_oxdiff_twin_items 2

loop_
_space_group_symop_operation_xyz
'x, y, z'
'-x+1/2, y+1/2, -z+1/2'
'-x, -y, -z'
'x-1/2, -y-1/2, z-1/2'

loop_
_atom_site_label
_atom_site_type_symbol
_atom_site_fract_x
_atom_site_fract_y
_atom_site_fract_z
_atom_site_U_iso_or_equiv
_atom_site_adp_type
_atom_site_occupancy
_atom_site_site_symmetry_order
_atom_site_calc_flag
_atom_site_refinement_flags_posn
_atom_site_refinement_flags_adp
_atom_site_refinement_flags_occupancy
_atom_site_disorder_assembly
_atom_site_disorder_group
Au1 Au 0.61766(3) 0.50162(2) 0.84345(2) 0.03284(12) Uani 1 1 d . . . . .
Si1 Si 0.4597(2) 0.23021(11) 0.84766(8) 0.0350(4) Uani 1 1 d . . . . .
Si2 Si 0.5296(2) 0.28789(11) 0.71907(8) 0.0366(5) Uani 1 1 d . . . . .
Al1 Al 0.5572(2) 0.38618(11) 0.81481(8) 0.0279(4) Uani 1 1 d . . . . .
N1 N 0.5492(6) 0.3102(3) 0.8553(2) 0.0283(12) Uani 1 1 d . . . . .
N2 N 0.5121(6) 0.3670(3) 0.7504(2) 0.0288(12) Uani 1 1 d . . . . .
N3 N 0.5920(6) 0.6625(3) 0.8669(2) 0.0325(13) Uani 1 1 d . . . . .
N4 N 0.7802(6) 0.6236(3) 0.9010(3) 0.0368(14) Uani 1 1 d . . . . .
C1 C 0.6183(7) 0.3230(4) 0.9028(3) 0.0324(16) Uani 1 1 d . . . . .
C2 C 0.7545(8) 0.3027(4) 0.9138(3) 0.0367(18) Uani 1 1 d . . . . .
C3 C 0.8217(9) 0.3158(5) 0.9589(3) 0.047(2) Uani 1 1 d . . . . .
H3 H 0.9133 0.3049 0.9653 0.057 Uiso 1 1 calc R . . . .
C4 C 0.7549(10) 0.3450(5) 0.9948(3) 0.049(2) Uani 1 1 d . . . . .
H4 H 0.8000 0.3514 1.0258 0.059 Uiso 1 1 calc R . . . .
C5 C 0.6210(9) 0.3646(5) 0.9847(3) 0.045(2) Uani 1 1 d . . . . .
H5 H 0.5767 0.3849 1.0090 0.054 Uiso 1 1 calc R . . . .
C6 C 0.5518(8) 0.3547(4) 0.9391(3) 0.0387(17) Uani 1 1 d . . . . .
C7 C 0.8325(8) 0.2711(5) 0.8744(3) 0.0433(19) Uani 1 1 d . . . . .
H7 H 0.7651 0.2539 0.8484 0.052 Uiso 1 1 calc R . . . .
C8 C 0.9162(9) 0.3282(5) 0.8522(4) 0.053(2) Uani 1 1 d . . . . .
H8A H 0.9863 0.3448 0.8763 0.079 Uiso 1 1 calc GR . . . .
H8B H 0.8584 0.3670 0.8410 0.079 Uiso 1 1 calc GR . . . .
H8C H 0.9563 0.3083 0.8254 0.079 Uiso 1 1 calc GR . . . .
C9 C 0.9220(10) 0.2080(5) 0.8915(4) 0.059(3) Uani 1 1 d . . . . .
H9A H 0.9586 0.1873 0.8643 0.088 Uiso 1 1 calc GR . . . .
H9B H 0.8690 0.1733 0.9061 0.088 Uiso 1 1 calc GR . . . .
H9C H 0.9947 0.2238 0.9149 0.088 Uiso 1 1 calc GR . . . .
C10 C 0.4037(9) 0.3774(5) 0.9299(3) 0.0439(19) Uani 1 1 d . . . . .
H10 H 0.3713 0.3688 0.8956 0.053 Uiso 1 1 calc R . . . .
C11 C 0.3142(10) 0.3353(6) 0.9612(4) 0.057(3) Uani 1 1 d . . . . .
H11A H 0.3445 0.3433 0.9949 0.086 Uiso 1 1 calc GR . . . .
H11B H 0.3203 0.2856 0.9541 0.086 Uiso 1 1 calc GR . . . .
H11C H 0.2218 0.3506 0.9542 0.086 Uiso 1 1 calc GR . . . .
C12 C 0.3875(10) 0.4574(6) 0.9405(4) 0.059(3) Uani 1 1 d . . . . .
H12A H 0.2957 0.4716 0.9306 0.088 Uiso 1 1 calc GR . . . .
H12B H 0.4476 0.4843 0.9229 0.088 Uiso 1 1 calc GR . . . .
H12C H 0.4093 0.4658 0.9747 0.088 Uiso 1 1 calc GR . . . .
C13 C 0.2707(8) 0.2440(5) 0.8417(4) 0.048(2) Uani 1 1 d . . . . .
H13A H 0.2435 0.2544 0.8731 0.073 Uiso 1 1 calc GR . . . .
H13B H 0.2257 0.2018 0.8290 0.073 Uiso 1 1 calc GR . . . .
H13C H 0.2465 0.2830 0.8201 0.073 Uiso 1 1 calc GR . . . .
C14 C 0.5116(10) 0.1700(5) 0.9001(4) 0.053(2) Uani 1 1 d . . . . .
H14A H 0.6051 0.1571 0.9001 0.080 Uiso 1 1 calc GR . . . .
H14B H 0.4566 0.1280 0.8972 0.080 Uiso 1 1 calc GR . . . .
H14C H 0.5000 0.1940 0.9298 0.080 Uiso 1 1 calc GR . . . .
C15 C 0.4937(8) 0.1806(4) 0.7923(3) 0.0411(18) Uani 1 1 d . . . . .
H15A H 0.5911 0.1761 0.7929 0.049 Uiso 1 1 calc R . . . .
H15B H 0.4574 0.1331 0.7944 0.049 Uiso 1 1 calc R . . . .
C16 C 0.4378(8) 0.2115(4) 0.7431(3) 0.0423(19) Uani 1 1 d . . . . .
H16A H 0.3452 0.2263 0.7452 0.051 Uiso 1 1 calc R . . . .
H16B H 0.4342 0.1735 0.7194 0.051 Uiso 1 1 calc R . . . .
C17 C 0.4533(12) 0.2976(6) 0.6543(3) 0.062(3) Uani 1 1 d . . . . .
H17A H 0.3590 0.3091 0.6533 0.093 Uiso 1 1 calc GR . . . .
H17B H 0.4629 0.2539 0.6374 0.093 Uiso 1 1 calc GR . . . .
H17C H 0.4990 0.3349 0.6391 0.093 Uiso 1 1 calc GR . . . .
C18 C 0.7112(8) 0.2596(5) 0.7217(4) 0.047(2) Uani 1 1 d . . . . .
H18A H 0.7581 0.2909 0.7021 0.071 Uiso 1 1 calc GR . . . .
H18B H 0.7153 0.2120 0.7096 0.071 Uiso 1 1 calc GR . . . .
H18C H 0.7529 0.2613 0.7547 0.071 Uiso 1 1 calc GR . . . .
C19 C 0.4574(8) 0.4274(4) 0.7238(3) 0.0346(16) Uani 1 1 d . . . . .
C20 C 0.5403(9) 0.4701(4) 0.6975(3) 0.0423(19) Uani 1 1 d . . . . .
C21 C 0.4807(10) 0.5282(5) 0.6715(4) 0.050(2) Uani 1 1 d . . . . .
H21 H 0.5345 0.5567 0.6542 0.061 Uiso 1 1 calc R . . . .
C22 C 0.3483(11) 0.5441(5) 0.6705(4) 0.053(2) Uani 1 1 d . . . . .
H22 H 0.3115 0.5824 0.6524 0.064 Uiso 1 1 calc R . . . .
C23 C 0.2683(9) 0.5033(5) 0.6966(3) 0.050(2) Uani 1 1 d . . . . .
H23 H 0.1773 0.5150 0.6962 0.060 Uiso 1 1 calc R . . . .
C24 C 0.3193(8) 0.4448(4) 0.7236(3) 0.0388(17) Uani 1 1 d . . . . .
C25 C 0.6917(10) 0.4585(5) 0.6980(4) 0.051(2) Uani 1 1 d . . . . .
H25 H 0.7152 0.4145 0.7158 0.061 Uiso 1 1 calc R . . . .
C26 C 0.7344(12) 0.4502(8) 0.6471(4) 0.079(4) Uani 1 1 d . . . . .
H26A H 0.7122 0.4927 0.6288 0.118 Uiso 1 1 calc GR . . . .
H26B H 0.6874 0.4106 0.6311 0.118 Uiso 1 1 calc GR . . . .
H26C H 0.8302 0.4421 0.6495 0.118 Uiso 1 1 calc GR . . . .
C27 C 0.7706(12) 0.5187(6) 0.7251(5) 0.069(3) Uani 1 1 d . . . . .
H27A H 0.8659 0.5096 0.7265 0.103 Uiso 1 1 calc GR . . . .
H27B H 0.7460 0.5218 0.7574 0.103 Uiso 1 1 calc GR . . . .
H27C H 0.7494 0.5627 0.7084 0.103 Uiso 1 1 calc GR . . . .
C28 C 0.2278(8) 0.4029(5) 0.7531(4) 0.045(2) Uani 1 1 d . . . . .
H28 H 0.2812 0.3635 0.7684 0.054 Uiso 1 1 calc R . . . .
C29 C 0.1794(10) 0.4469(6) 0.7932(4) 0.063(3) Uani 1 1 d . . . . .
H29A H 0.2558 0.4620 0.8151 0.094 Uiso 1 1 calc GR . . . .
H29B H 0.1201 0.4189 0.8104 0.094 Uiso 1 1 calc GR . . . .
H29C H 0.1314 0.4877 0.7794 0.094 Uiso 1 1 calc GR . . . .
C30 C 0.1087(11) 0.3710(6) 0.7209(4) 0.066(3) Uani 1 1 d . . . . .
H30A H 0.0515 0.4083 0.7067 0.100 Uiso 1 1 calc GR . . . .
H30B H 0.0578 0.3410 0.7400 0.100 Uiso 1 1 calc GR . . . .
H30C H 0.1417 0.3434 0.6957 0.100 Uiso 1 1 calc GR . . . .
C31 C 0.6688(8) 0.6029(4) 0.8707(3) 0.0337(16) Uani 1 1 d . . . . .
C32 C 0.4567(8) 0.6678(4) 0.8376(3) 0.0381(18) Uani 1 1 d . . . . .
H32 H 0.4318 0.7182 0.8367 0.046 Uiso 1 1 calc R . . . .
C33 C 0.3507(8) 0.6294(6) 0.8627(4) 0.055(2) Uani 1 1 d . . . . .
H33A H 0.3724 0.5798 0.8651 0.082 Uiso 1 1 calc GR . . . .
H33B H 0.2633 0.6354 0.8444 0.082 Uiso 1 1 calc GR . . . .
H33C H 0.3491 0.6486 0.8947 0.082 Uiso 1 1 calc GR . . . .
C34 C 0.4597(9) 0.6450(5) 0.7862(3) 0.046(2) Uani 1 1 d . . . . .
H34A H 0.4601 0.5941 0.7846 0.070 Uiso 1 1 calc GR . . . .
H34B H 0.5398 0.6632 0.7744 0.070 Uiso 1 1 calc GR . . . .
H34C H 0.3810 0.6629 0.7666 0.070 Uiso 1 1 calc GR . . . .
C35 C 0.6537(8) 0.7183(4) 0.8944(3) 0.0366(17) Uani 1 1 d . . . . .
C36 C 0.5889(10) 0.7887(5) 0.8989(4) 0.054(2) Uani 1 1 d . . . . .
H36A H 0.5029 0.7825 0.9108 0.080 Uiso 1 1 calc GR . . . .
H36B H 0.5759 0.8114 0.8677 0.080 Uiso 1 1 calc GR . . . .
H36C H 0.6462 0.8177 0.9212 0.080 Uiso 1 1 calc GR . . . .
C37 C 0.7725(8) 0.6938(4) 0.9156(3) 0.0339(17) Uani 1 1 d . . . . .
C38 C 0.8792(9) 0.7289(5) 0.9492(3) 0.0437(19) Uani 1 1 d . . . . .
H38A H 0.9642 0.7261 0.9361 0.066 Uiso 1 1 calc GR . . . .
H38B H 0.8869 0.7056 0.9802 0.066 Uiso 1 1 calc GR . . . .
H38C H 0.8557 0.7778 0.9531 0.066 Uiso 1 1 calc GR . . . .
C39 C 0.8961(8) 0.5755(5) 0.9154(4) 0.050(2) Uani 1 1 d . . . . .
H39 H 0.9630 0.6030 0.9364 0.060 Uiso 1 1 calc R . . . .
C40 C 0.9636(10) 0.5533(6) 0.8719(5) 0.066(3) Uani 1 1 d . . . . .
H40A H 0.9056 0.5211 0.8524 0.099 Uiso 1 1 calc GR . . . .
H40B H 1.0479 0.5302 0.8826 0.099 Uiso 1 1 calc GR . . . .
H40C H 0.9804 0.5944 0.8531 0.099 Uiso 1 1 calc GR . . . .
C41 C 0.8569(10) 0.5134(5) 0.9450(4) 0.053(2) Uani 1 1 d . . . . .
H41A H 0.8133 0.5304 0.9718 0.080 Uiso 1 1 calc GR . . . .
H41B H 0.9366 0.4871 0.9569 0.080 Uiso 1 1 calc GR . . . .
H41C H 0.7959 0.4831 0.9250 0.080 Uiso 1 1 calc GR . . . .
C42 C 0.2162(15) 0.3566(6) 0.5438(5) 0.076(3) Uani 1 1 d . . . . .
H42A H 0.1367 0.3501 0.5204 0.091 Uiso 1 1 calc R . . . .
H42B H 0.2341 0.3123 0.5612 0.091 Uiso 1 1 calc R . . . .
C43 C 0.1897(12) 0.4142(5) 0.5790(4) 0.061(3) Uani 1 1 d . . . . .
H43A H 0.2662 0.4175 0.6040 0.073 Uiso 1 1 calc R . . . .
H43B H 0.1104 0.4019 0.5945 0.073 Uiso 1 1 calc R . . . .
C44 C 0.1672(12) 0.4858(6) 0.5542(5) 0.068(3) Uani 1 1 d . . . . .
H44A H 0.1566 0.5218 0.5785 0.082 Uiso 1 1 calc R . . . .
H44B H 0.0843 0.4843 0.5320 0.082 Uiso 1 1 calc R . . . .
C45 C 0.2854(11) 0.5060(5) 0.5262(4) 0.062(3) Uani 1 1 d . . . . .
H45 H 0.3656 0.5115 0.5501 0.074 Uiso 1 1 calc R . . . .
C46 C 0.3155(15) 0.4480(7) 0.4922(4) 0.076(3) Uani 1 1 d . . . . .
H46A H 0.3959 0.4606 0.4773 0.091 Uiso 1 1 calc R . . . .
H46B H 0.2408 0.4441 0.4665 0.091 Uiso 1 1 calc R . . . .
C47 C 0.3380(15) 0.3763(7) 0.5173(5) 0.081(4) Uani 1 1 d . . . . .
H47A H 0.4192 0.3782 0.5404 0.098 Uiso 1 1 calc R . . . .
H47B H 0.3511 0.3401 0.4935 0.098 Uiso 1 1 calc R . . . .
C48 C 0.2620(17) 0.5761(7) 0.5004(6) 0.104(5) Uani 1 1 d . . . . .
H48A H 0.1781 0.5744 0.4794 0.156 Uiso 1 1 calc GR . . . .
H48B H 0.3350 0.5853 0.4815 0.156 Uiso 1 1 calc GR . . . .
H48C H 0.2580 0.6133 0.5239 0.156 Uiso 1 1 calc GR . . . .

loop_
_atom_site_aniso_label
_atom_site_aniso_U_11
_atom_site_aniso_U_22
_atom_site_aniso_U_33
_atom_site_aniso_U_23
_atom_site_aniso_U_13
_atom_site_aniso_U_12
Au1 0.03043(16) 0.02587(16) 0.04031(18) -0.00236(15) -0.00378(11) -0.00122(12)
Si1 0.0317(10) 0.0283(10) 0.0450(12) 0.0045(8) 0.0048(8) -0.0050(8)
Si2 0.0414(11) 0.0324(10) 0.0357(11) -0.0038(8) 0.0034(9) 0.0081(8)
Al1 0.0271(10) 0.0288(10) 0.0272(10) 0.0026(8) 0.0009(8) 0.0008(8)
N1 0.027(3) 0.028(3) 0.031(3) 0.008(2) 0.004(2) 0.000(2)
N2 0.034(3) 0.024(3) 0.029(3) -0.003(2) 0.002(2) 0.003(2)
N3 0.033(3) 0.025(3) 0.038(4) -0.002(3) -0.001(3) 0.001(2)
N4 0.033(3) 0.036(3) 0.040(4) -0.004(3) -0.003(3) -0.004(3)
C1 0.034(4) 0.029(4) 0.034(4) 0.007(3) 0.005(3) -0.004(3)
C2 0.035(4) 0.031(4) 0.043(5) 0.009(3) -0.001(3) 0.000(3)
C3 0.033(4) 0.056(5) 0.050(5) 0.005(4) -0.006(4) 0.004(4)
C4 0.055(5) 0.060(6) 0.030(4) 0.002(4) -0.007(4) 0.002(4)
C5 0.053(5) 0.052(5) 0.032(4) 0.004(4) 0.006(4) 0.006(4)
C6 0.037(4) 0.041(4) 0.038(4) 0.005(3) 0.004(3) -0.001(3)
C7 0.035(4) 0.051(5) 0.043(5) 0.001(4) 0.003(3) 0.002(4)
C8 0.042(5) 0.060(6) 0.059(6) 0.011(5) 0.017(4) 0.009(4)
C9 0.055(6) 0.050(6) 0.073(7) -0.001(5) 0.017(5) 0.011(4)
C10 0.042(4) 0.054(5) 0.037(4) 0.001(4) 0.009(3) 0.010(4)
C11 0.046(5) 0.079(7) 0.051(6) 0.004(5) 0.018(4) 0.000(5)
C12 0.058(6) 0.065(7) 0.054(6) -0.006(5) 0.012(5) 0.024(5)
C13 0.029(4) 0.050(5) 0.068(6) -0.002(4) 0.009(4) -0.012(3)
C14 0.057(6) 0.045(5) 0.057(6) 0.019(4) 0.006(4) -0.007(4)
C15 0.038(4) 0.030(4) 0.055(5) -0.003(3) 0.006(4) -0.005(3)
C16 0.039(4) 0.039(4) 0.049(5) -0.013(4) 0.001(4) -0.001(3)
C17 0.090(8) 0.057(6) 0.035(5) -0.011(4) -0.008(5) 0.021(5)
C18 0.042(5) 0.042(5) 0.061(6) -0.002(4) 0.018(4) 0.009(4)
C19 0.039(4) 0.028(4) 0.036(4) -0.002(3) -0.001(3) 0.005(3)
C20 0.046(5) 0.027(4) 0.053(5) 0.000(4) 0.002(4) -0.003(3)
C21 0.064(6) 0.036(4) 0.051(6) 0.001(4) 0.004(4) -0.002(4)
C22 0.072(6) 0.032(4) 0.051(6) 0.004(4) -0.007(5) 0.013(4)
C23 0.049(5) 0.041(4) 0.056(5) -0.011(5) -0.007(4) 0.015(4)
C24 0.041(4) 0.038(4) 0.035(4) -0.006(3) -0.004(3) 0.004(3)
C25 0.057(6) 0.043(5) 0.054(6) 0.008(4) 0.014(5) 0.002(4)
C26 0.070(7) 0.107(10) 0.063(8) -0.003(7) 0.019(6) 0.019(7)
C27 0.056(6) 0.069(7) 0.082(8) 0.000(6) 0.009(6) -0.015(5)
C28 0.035(4) 0.043(5) 0.057(6) -0.002(4) 0.005(4) 0.003(3)
C29 0.045(5) 0.075(7) 0.070(7) -0.020(6) 0.015(5) -0.008(5)
C30 0.057(6) 0.068(7) 0.074(8) -0.018(6) 0.003(5) -0.015(5)
C31 0.040(4) 0.021(3) 0.039(4) -0.010(3) -0.003(3) -0.009(3)
C32 0.032(4) 0.034(4) 0.046(5) 0.002(3) -0.004(3) 0.008(3)
C33 0.030(4) 0.076(7) 0.058(6) 0.015(5) 0.005(4) 0.007(4)
C34 0.039(4) 0.047(5) 0.050(5) 0.009(4) -0.011(4) 0.006(3)
C35 0.041(4) 0.029(4) 0.039(4) -0.005(3) 0.000(3) -0.002(3)
C36 0.064(6) 0.039(5) 0.056(6) -0.011(4) -0.002(5) 0.005(4)
C37 0.038(4) 0.032(4) 0.032(4) -0.005(3) 0.008(3) -0.011(3)
C38 0.046(5) 0.048(5) 0.037(5) -0.006(4) 0.003(4) -0.010(4)
C39 0.030(4) 0.049(5) 0.065(6) -0.010(4) -0.013(4) -0.002(3)
C40 0.039(5) 0.073(7) 0.089(9) 0.013(6) 0.014(5) 0.009(5)
C41 0.054(5) 0.051(6) 0.052(5) 0.004(4) -0.007(4) 0.013(4)
C42 0.113(10) 0.055(6) 0.060(7) 0.002(5) 0.011(7) -0.012(6)
C43 0.072(7) 0.052(6) 0.058(6) 0.002(5) 0.003(5) -0.004(5)
C44 0.064(6) 0.072(8) 0.067(7) 0.011(6) 0.003(5) 0.009(5)
C45 0.063(6) 0.053(6) 0.069(6) 0.016(5) 0.007(5) 0.003(5)
C46 0.103(9) 0.081(8) 0.044(6) 0.008(6) 0.015(6) -0.002(7)
C47 0.116(11) 0.067(8) 0.066(8) -0.005(6) 0.028(8) 0.014(7)
C48 0.125(13) 0.073(9) 0.116(13) 0.045(9) 0.024(10) 0.010(8)

loop_
_atom_type_symbol
_atom_type_description
_atom_type_scat_dispersion_real
_atom_type_scat_dispersion_imag
_atom_type_scat_source
C C 0.0181 0.0091 'International Tables Vol C Tables 4.2.6.8 and 6.1.1.4'
H H 0.0000 0.0000 'International Tables Vol C Tables 4.2.6.8 and 6.1.1.4'
Al Al 0.2130 0.2455 'International Tables Vol C Tables 4.2.6.8 and 6.1.1.4'
Au Au -4.4197 7.2980 'International Tables Vol C Tables 4.2.6.8 and 6.1.1.4'
N N 0.0311 0.0180 'International Tables Vol C Tables 4.2.6.8 and 6.1.1.4'
Si Si 0.2541 0.3302 'International Tables Vol C Tables 4.2.6.8 and 6.1.1.4'

loop_
_geom_angle_atom_site_label_1
_geom_angle_atom_site_label_2
_geom_angle_atom_site_label_3
_geom_angle
_geom_angle_site_symmetry_1
_geom_angle_site_symmetry_3
_geom_angle_publ_flag
C31 Au1 Al1 178.3(2) . . ?
N1 Si1 C13 112.3(3) . . ?
N1 Si1 C14 109.8(4) . . ?
N1 Si1 C15 113.1(3) . . ?
C14 Si1 C13 109.4(4) . . ?
C15 Si1 C13 105.9(4) . . ?
C15 Si1 C14 106.1(4) . . ?
N2 Si2 C16 113.5(3) . . ?
N2 Si2 C17 109.9(4) . . ?
N2 Si2 C18 112.1(4) . . ?
C16 Si2 C17 105.0(5) . . ?
C16 Si2 C18 106.0(4) . . ?
C17 Si2 C18 110.1(5) . . ?
N1 Al1 Au1 122.8(2) . . ?
N1 Al1 N2 115.0(3) . . ?
N2 Al1 Au1 122.2(2) . . ?
Si1 N1 Al1 131.2(4) . . ?
C1 N1 Si1 115.9(5) . . ?
C1 N1 Al1 112.5(5) . . ?
Si2 N2 Al1 129.0(4) . . ?
C19 N2 Si2 118.6(5) . . ?
C19 N2 Al1 112.4(5) . . ?
C31 N3 C32 124.2(6) . . ?
C31 N3 C35 112.0(6) . . ?
C35 N3 C32 123.8(6) . . ?
C31 N4 C37 112.5(6) . . ?
C31 N4 C39 122.6(7) . . ?
C37 N4 C39 124.9(7) . . ?
C2 C1 N1 119.9(7) . . ?
C6 C1 N1 121.1(7) . . ?
C6 C1 C2 119.0(7) . . ?
C1 C2 C7 120.5(7) . . ?
C3 C2 C1 120.1(8) . . ?
C3 C2 C7 119.2(7) . . ?
C2 C3 H3 119.7 . . ?
C2 C3 C4 120.6(8) . . ?
C4 C3 H3 119.7 . . ?
C3 C4 H4 120.0 . . ?
C3 C4 C5 119.9(8) . . ?
C5 C4 H4 120.0 . . ?
C4 C5 H5 119.5 . . ?
C4 C5 C6 120.9(8) . . ?
C6 C5 H5 119.5 . . ?
C1 C6 C10 121.8(7) . . ?
C5 C6 C1 119.3(8) . . ?
C5 C6 C10 118.9(8) . . ?
C2 C7 H7 107.1 . . ?
C8 C7 C2 111.0(7) . . ?
C8 C7 H7 107.1 . . ?
C9 C7 C2 113.9(8) . . ?
C9 C7 H7 107.1 . . ?
C9 C7 C8 110.3(7) . . ?
C7 C8 H8A 109.5 . . ?
C7 C8 H8B 109.5 . . ?
C7 C8 H8C 109.5 . . ?
H8A C8 H8B 109.5 . . ?
H8A C8 H8C 109.5 . . ?
H8B C8 H8C 109.5 . . ?
C7 C9 H9A 109.5 . . ?
C7 C9 H9B 109.5 . . ?
C7 C9 H9C 109.5 . . ?
H9A C9 H9B 109.5 . . ?
H9A C9 H9C 109.5 . . ?
H9B C9 H9C 109.5 . . ?
C6 C10 H10 108.5 . . ?
C6 C10 C11 111.8(8) . . ?
C6 C10 C12 111.1(8) . . ?
C11 C10 H10 108.5 . . ?
C11 C10 C12 108.4(8) . . ?
C12 C10 H10 108.5 . . ?
C10 C11 H11A 109.5 . . ?
C10 C11 H11B 109.5 . . ?
C10 C11 H11C 109.5 . . ?
H11A C11 H11B 109.5 . . ?
H11A C11 H11C 109.5 . . ?
H11B C11 H11C 109.5 . . ?
C10 C12 H12A 109.5 . . ?
C10 C12 H12B 109.5 . . ?
C10 C12 H12C 109.5 . . ?
H12A C12 H12B 109.5 . . ?
H12A C12 H12C 109.5 . . ?
H12B C12 H12C 109.5 . . ?
Si1 C13 H13A 109.5 . . ?
Si1 C13 H13B 109.5 . . ?
Si1 C13 H13C 109.5 . . ?
H13A C13 H13B 109.5 . . ?
H13A C13 H13C 109.5 . . ?
H13B C13 H13C 109.5 . . ?
Si1 C14 H14A 109.5 . . ?
Si1 C14 H14B 109.5 . . ?
Si1 C14 H14C 109.5 . . ?
H14A C14 H14B 109.5 . . ?
H14A C14 H14C 109.5 . . ?
H14B C14 H14C 109.5 . . ?
Si1 C15 H15A 107.9 . . ?
Si1 C15 H15B 107.9 . . ?
H15A C15 H15B 107.2 . . ?
C16 C15 Si1 117.6(6) . . ?
C16 C15 H15A 107.9 . . ?
C16 C15 H15B 107.9 . . ?
Si2 C16 H16A 107.8 . . ?
Si2 C16 H16B 107.8 . . ?
C15 C16 Si2 118.1(6) . . ?
C15 C16 H16A 107.8 . . ?
C15 C16 H16B 107.8 . . ?
H16A C16 H16B 107.1 . . ?
Si2 C17 H17A 109.5 . . ?
Si2 C17 H17B 109.5 . . ?
Si2 C17 H17C 109.5 . . ?
H17A C17 H17B 109.5 . . ?
H17A C17 H17C 109.5 . . ?
H17B C17 H17C 109.5 . . ?
Si2 C18 H18A 109.5 . . ?
Si2 C18 H18B 109.5 . . ?
Si2 C18 H18C 109.5 . . ?
H18A C18 H18B 109.5 . . ?
H18A C18 H18C 109.5 . . ?
H18B C18 H18C 109.5 . . ?
C20 C19 N2 120.7(7) . . ?
C24 C19 N2 119.9(7) . . ?
C24 C19 C20 119.4(7) . . ?
C19 C20 C25 123.4(8) . . ?
C21 C20 C19 118.2(8) . . ?
C21 C20 C25 118.3(8) . . ?
C20 C21 H21 118.8 . . ?
C22 C21 C20 122.4(9) . . ?
C22 C21 H21 118.8 . . ?
C21 C22 H22 120.3 . . ?
C21 C22 C23 119.4(8) . . ?
C23 C22 H22 120.3 . . ?
C22 C23 H23 119.0 . . ?
C22 C23 C24 122.0(8) . . ?
C24 C23 H23 119.0 . . ?
C19 C24 C28 121.5(7) . . ?
C23 C24 C19 118.5(8) . . ?
C23 C24 C28 119.9(8) . . ?
C20 C25 H25 107.7 . . ?
C20 C25 C26 112.9(9) . . ?
C20 C25 C27 110.4(8) . . ?
C26 C25 H25 107.7 . . ?
C27 C25 H25 107.7 . . ?
C27 C25 C26 110.4(9) . . ?
C25 C26 H26A 109.5 . . ?
C25 C26 H26B 109.5 . . ?
C25 C26 H26C 109.5 . . ?
H26A C26 H26B 109.5 . . ?
H26A C26 H26C 109.5 . . ?
H26B C26 H26C 109.5 . . ?
C25 C27 H27A 109.5 . . ?
C25 C27 H27B 109.5 . . ?
C25 C27 H27C 109.5 . . ?
H27A C27 H27B 109.5 . . ?
H27A C27 H27C 109.5 . . ?
H27B C27 H27C 109.5 . . ?
C24 C28 H28 107.4 . . ?
C24 C28 C30 111.4(8) . . ?
C29 C28 C24 112.1(8) . . ?
C29 C28 H28 107.4 . . ?
C29 C28 C30 110.9(8) . . ?
C30 C28 H28 107.4 . . ?
C28 C29 H29A 109.5 . . ?
C28 C29 H29B 109.5 . . ?
C28 C29 H29C 109.5 . . ?
H29A C29 H29B 109.5 . . ?
H29A C29 H29C 109.5 . . ?
H29B C29 H29C 109.5 . . ?
C28 C30 H30A 109.5 . . ?
C28 C30 H30B 109.5 . . ?
C28 C30 H30C 109.5 . . ?
H30A C30 H30B 109.5 . . ?
H30A C30 H30C 109.5 . . ?
H30B C30 H30C 109.5 . . ?
N3 C31 Au1 128.1(5) . . ?
N3 C31 N4 102.7(6) . . ?
N4 C31 Au1 128.8(6) . . ?
N3 C32 H32 106.8 . . ?
N3 C32 C33 110.3(7) . . ?
N3 C32 C34 112.5(7) . . ?
C33 C32 H32 106.8 . . ?
C34 C32 H32 106.8 . . ?
C34 C32 C33 113.3(8) . . ?
C32 C33 H33A 109.5 . . ?
C32 C33 H33B 109.5 . . ?
C32 C33 H33C 109.5 . . ?
H33A C33 H33B 109.5 . . ?
H33A C33 H33C 109.5 . . ?
H33B C33 H33C 109.5 . . ?
C32 C34 H34A 109.5 . . ?
C32 C34 H34B 109.5 . . ?
C32 C34 H34C 109.5 . . ?
H34A C34 H34B 109.5 . . ?
H34A C34 H34C 109.5 . . ?
H34B C34 H34C 109.5 . . ?
N3 C35 C36 123.5(7) . . ?
C37 C35 N3 106.7(7) . . ?
C37 C35 C36 129.7(8) . . ?
C35 C36 H36A 109.5 . . ?
C35 C36 H36B 109.5 . . ?
C35 C36 H36C 109.5 . . ?
H36A C36 H36B 109.5 . . ?
H36A C36 H36C 109.5 . . ?
H36B C36 H36C 109.5 . . ?
N4 C37 C38 123.3(7) . . ?
C35 C37 N4 106.1(7) . . ?
C35 C37 C38 130.7(8) . . ?
C37 C38 H38A 109.5 . . ?
C37 C38 H38B 109.5 . . ?
C37 C38 H38C 109.5 . . ?
H38A C38 H38B 109.5 . . ?
H38A C38 H38C 109.5 . . ?
H38B C38 H38C 109.5 . . ?
N4 C39 H39 106.7 . . ?
N4 C39 C40 111.1(8) . . ?
N4 C39 C41 112.2(8) . . ?
C40 C39 H39 106.7 . . ?
C41 C39 H39 106.7 . . ?
C41 C39 C40 112.9(8) . . ?
C39 C40 H40A 109.5 . . ?
C39 C40 H40B 109.5 . . ?
C39 C40 H40C 109.5 . . ?
H40A C40 H40B 109.5 . . ?
H40A C40 H40C 109.5 . . ?
H40B C40 H40C 109.5 . . ?
C39 C41 H41A 109.5 . . ?
C39 C41 H41B 109.5 . . ?
C39 C41 H41C 109.5 . . ?
H41A C41 H41B 109.5 . . ?
H41A C41 H41C 109.5 . . ?
H41B C41 H41C 109.5 . . ?
H42A C42 H42B 108.1 . . ?
C43 C42 H42A 109.6 . . ?
C43 C42 H42B 109.6 . . ?
C43 C42 C47 110.2(10) . . ?
C47 C42 H42A 109.6 . . ?
C47 C42 H42B 109.6 . . ?
C42 C43 H43A 109.2 . . ?
C42 C43 H43B 109.2 . . ?
C42 C43 C44 112.1(10) . . ?
H43A C43 H43B 107.9 . . ?
C44 C43 H43A 109.2 . . ?
C44 C43 H43B 109.2 . . ?
C43 C44 H44A 109.3 . . ?
C43 C44 H44B 109.3 . . ?
C43 C44 C45 111.7(9) . . ?
H44A C44 H44B 107.9 . . ?
C45 C44 H44A 109.3 . . ?
C45 C44 H44B 109.3 . . ?
C44 C45 H45 107.2 . . ?
C46 C45 C44 111.2(10) . . ?
C46 C45 H45 107.2 . . ?
C46 C45 C48 111.8(11) . . ?
C48 C45 C44 112.0(10) . . ?
C48 C45 H45 107.2 . . ?
C45 C46 H46A 109.0 . . ?
C45 C46 H46B 109.0 . . ?
C45 C46 C47 112.7(10) . . ?
H46A C46 H46B 107.8 . . ?
C47 C46 H46A 109.0 . . ?
C47 C46 H46B 109.0 . . ?
C42 C47 H47A 109.5 . . ?
C42 C47 H47B 109.5 . . ?
C46 C47 C42 110.6(11) . . ?
C46 C47 H47A 109.5 . . ?
C46 C47 H47B 109.5 . . ?
H47A C47 H47B 108.1 . . ?
C45 C48 H48A 109.5 . . ?
C45 C48 H48B 109.5 . . ?
C45 C48 H48C 109.5 . . ?
H48A C48 H48B 109.5 . . ?
H48A C48 H48C 109.5 . . ?
H48B C48 H48C 109.5 . . ?

loop_
_geom_bond_atom_site_label_1
_geom_bond_atom_site_label_2
_geom_bond_distance
_geom_bond_site_symmetry_2
_geom_bond_publ_flag
Au1 Al1 2.369(2) . ?
Au1 C31 2.094(7) . ?
Si1 N1 1.750(6) . ?
Si1 C13 1.885(8) . ?
Si1 C14 1.869(9) . ?
Si1 C15 1.864(9) . ?
Si2 N2 1.744(6) . ?
Si2 C16 1.870(9) . ?
Si2 C17 1.875(9) . ?
Si2 C18 1.876(8) . ?
Al1 N1 1.827(6) . ?
Al1 N2 1.828(6) . ?
N1 C1 1.434(10) . ?
N2 C19 1.429(9) . ?
N3 C31 1.355(10) . ?
N3 C32 1.491(9) . ?
N3 C35 1.398(9) . ?
N4 C31 1.366(9) . ?
N4 C37 1.389(10) . ?
N4 C39 1.483(10) . ?
C1 C2 1.405(11) . ?
C1 C6 1.403(11) . ?
C2 C3 1.371(12) . ?
C2 C7 1.533(12) . ?
C3 H3 0.9300 . ?
C3 C4 1.374(13) . ?
C4 H4 0.9300 . ?
C4 C5 1.378(13) . ?
C5 H5 0.9300 . ?
C5 C6 1.380(12) . ?
C6 C10 1.526(11) . ?
C7 H7 0.9800 . ?
C7 C8 1.532(12) . ?
C7 C9 1.527(12) . ?
C8 H8A 0.9600 . ?
C8 H8B 0.9600 . ?
C8 H8C 0.9600 . ?
C9 H9A 0.9600 . ?
C9 H9B 0.9600 . ?
C9 H9C 0.9600 . ?
C10 H10 0.9800 . ?
C10 C11 1.537(13) . ?
C10 C12 1.547(13) . ?
C11 H11A 0.9600 . ?
C11 H11B 0.9600 . ?
C11 H11C 0.9600 . ?
C12 H12A 0.9600 . ?
C12 H12B 0.9600 . ?
C12 H12C 0.9600 . ?
C13 H13A 0.9600 . ?
C13 H13B 0.9600 . ?
C13 H13C 0.9600 . ?
C14 H14A 0.9600 . ?
C14 H14B 0.9600 . ?
C14 H14C 0.9600 . ?
C15 H15A 0.9700 . ?
C15 H15B 0.9700 . ?
C15 C16 1.526(12) . ?
C16 H16A 0.9700 . ?
C16 H16B 0.9700 . ?
C17 H17A 0.9600 . ?
C17 H17B 0.9600 . ?
C17 H17C 0.9600 . ?
C18 H18A 0.9600 . ?
C18 H18B 0.9600 . ?
C18 H18C 0.9600 . ?
C19 C20 1.415(12) . ?
C19 C24 1.411(11) . ?
C20 C21 1.403(13) . ?
C20 C25 1.520(13) . ?
C21 H21 0.9300 . ?
C21 C22 1.347(14) . ?
C22 H22 0.9300 . ?
C22 C23 1.372(15) . ?
C23 H23 0.9300 . ?
C23 C24 1.395(12) . ?
C24 C28 1.515(12) . ?
C25 H25 0.9800 . ?
C25 C26 1.529(14) . ?
C25 C27 1.526(14) . ?
C26 H26A 0.9600 . ?
C26 H26B 0.9600 . ?
C26 H26C 0.9600 . ?
C27 H27A 0.9600 . ?
C27 H27B 0.9600 . ?
C27 H27C 0.9600 . ?
C28 H28 0.9800 . ?
C28 C29 1.511(13) . ?
C28 C30 1.520(13) . ?
C29 H29A 0.9600 . ?
C29 H29B 0.9600 . ?
C29 H29C 0.9600 . ?
C30 H30A 0.9600 . ?
C30 H30B 0.9600 . ?
C30 H30C 0.9600 . ?
C32 H32 0.9800 . ?
C32 C33 1.516(12) . ?
C32 C34 1.492(12) . ?
C33 H33A 0.9600 . ?
C33 H33B 0.9600 . ?
C33 H33C 0.9600 . ?
C34 H34A 0.9600 . ?
C34 H34B 0.9600 . ?
C34 H34C 0.9600 . ?
C35 C36 1.486(11) . ?
C35 C37 1.339(11) . ?
C36 H36A 0.9600 . ?
C36 H36B 0.9600 . ?
C36 H36C 0.9600 . ?
C37 C38 1.483(10) . ?
C38 H38A 0.9600 . ?
C38 H38B 0.9600 . ?
C38 H38C 0.9600 . ?
C39 H39 0.9800 . ?
C39 C40 1.507(15) . ?
C39 C41 1.506(13) . ?
C40 H40A 0.9600 . ?
C40 H40B 0.9600 . ?
C40 H40C 0.9600 . ?
C41 H41A 0.9600 . ?
C41 H41B 0.9600 . ?
C41 H41C 0.9600 . ?
C42 H42A 0.9700 . ?
C42 H42B 0.9700 . ?
C42 C43 1.504(15) . ?
C42 C47 1.535(18) . ?
C43 H43A 0.9700 . ?
C43 H43B 0.9700 . ?
C43 C44 1.519(14) . ?
C44 H44A 0.9700 . ?
C44 H44B 0.9700 . ?
C44 C45 1.531(16) . ?
C45 H45 0.9800 . ?
C45 C46 1.498(16) . ?
C45 C48 1.508(15) . ?
C46 H46A 0.9700 . ?
C46 H46B 0.9700 . ?
C46 C47 1.527(17) . ?
C47 H47A 0.9700 . ?
C47 H47B 0.9700 . ?
C48 H48A 0.9600 . ?
C48 H48B 0.9600 . ?
C48 H48C 0.9600 . ?

loop_
_geom_torsion_atom_site_label_1
_geom_torsion_atom_site_label_2
_geom_torsion_atom_site_label_3
_geom_torsion_atom_site_label_4
_geom_torsion
_geom_torsion_site_symmetry_1
_geom_torsion_site_symmetry_2
_geom_torsion_site_symmetry_3
_geom_torsion_site_symmetry_4
_geom_torsion_publ_flag
Au1 Al1 N1 Si1 156.4(3) . . . . ?
Au1 Al1 N1 C1 -16.4(6) . . . . ?
Au1 Al1 N2 Si2 151.9(3) . . . . ?
Au1 Al1 N2 C19 -27.1(6) . . . . ?
Si1 N1 C1 C2 92.8(7) . . . . ?
Si1 N1 C1 C6 -86.4(8) . . . . ?
Si1 C15 C16 Si2 77.8(7) . . . . ?
Si2 N2 C19 C20 -81.4(8) . . . . ?
Si2 N2 C19 C24 98.4(8) . . . . ?
Al1 N1 C1 C2 -93.2(7) . . . . ?
Al1 N1 C1 C6 87.6(7) . . . . ?
Al1 N2 C19 C20 97.7(8) . . . . ?
Al1 N2 C19 C24 -82.4(8) . . . . ?
N1 Si1 C15 C16 -70.3(7) . . . . ?
N1 Al1 N2 Si2 -29.1(6) . . . . ?
N1 Al1 N2 C19 151.9(5) . . . . ?
N1 C1 C2 C3 178.9(7) . . . . ?
N1 C1 C2 C7 3.7(11) . . . . ?
N1 C1 C6 C5 178.5(7) . . . . ?
N1 C1 C6 C10 -0.2(12) . . . . ?
N2 Si2 C16 C15 -71.3(7) . . . . ?
N2 Al1 N1 Si1 -22.6(6) . . . . ?
N2 Al1 N1 C1 164.6(5) . . . . ?
N2 C19 C20 C21 179.0(8) . . . . ?
N2 C19 C20 C25 -4.0(13) . . . . ?
N2 C19 C24 C23 -178.8(7) . . . . ?
N2 C19 C24 C28 3.1(11) . . . . ?
N3 C35 C37 N4 -0.4(9) . . . . ?
N3 C35 C37 C38 -179.1(8) . . . . ?
C1 C2 C3 C4 3.9(13) . . . . ?
C1 C2 C7 C8 96.9(9) . . . . ?
C1 C2 C7 C9 -137.9(8) . . . . ?
C1 C6 C10 C11 115.8(9) . . . . ?
C1 C6 C10 C12 -123.0(9) . . . . ?
C2 C1 C6 C5 -0.7(12) . . . . ?
C2 C1 C6 C10 -179.5(7) . . . . ?
C2 C3 C4 C5 -3.4(15) . . . . ?
C3 C2 C7 C8 -78.4(10) . . . . ?
C3 C2 C7 C9 46.9(11) . . . . ?
C3 C4 C5 C6 0.8(15) . . . . ?
C4 C5 C6 C1 1.2(13) . . . . ?
C4 C5 C6 C10 180.0(9) . . . . ?
C5 C6 C10 C11 -63.0(11) . . . . ?
C5 C6 C10 C12 58.3(11) . . . . ?
C6 C1 C2 C3 -1.8(12) . . . . ?
C6 C1 C2 C7 -177.1(7) . . . . ?
C7 C2 C3 C4 179.2(8) . . . . ?
C13 Si1 N1 Al1 -64.8(6) . . . . ?
C13 Si1 N1 C1 107.9(6) . . . . ?
C13 Si1 C15 C16 53.1(7) . . . . ?
C14 Si1 N1 Al1 173.2(5) . . . . ?
C14 Si1 N1 C1 -14.1(7) . . . . ?
C14 Si1 C15 C16 169.3(6) . . . . ?
C15 Si1 N1 Al1 55.0(6) . . . . ?
C15 Si1 N1 C1 -132.4(5) . . . . ?
C16 Si2 N2 Al1 58.3(6) . . . . ?
C16 Si2 N2 C19 -122.7(6) . . . . ?
C17 Si2 N2 Al1 175.5(5) . . . . ?
C17 Si2 N2 C19 -5.5(7) . . . . ?
C17 Si2 C16 C15 168.6(7) . . . . ?
C18 Si2 N2 Al1 -61.7(6) . . . . ?
C18 Si2 N2 C19 117.3(6) . . . . ?
C18 Si2 C16 C15 52.1(7) . . . . ?
C19 C20 C21 C22 -0.3(14) . . . . ?
C19 C20 C25 C26 125.4(11) . . . . ?
C19 C20 C25 C27 -110.5(10) . . . . ?
C19 C24 C28 C29 114.0(9) . . . . ?
C19 C24 C28 C30 -121.1(9) . . . . ?
C20 C19 C24 C23 1.0(12) . . . . ?
C20 C19 C24 C28 -177.0(8) . . . . ?
C20 C21 C22 C23 1.3(15) . . . . ?
C21 C20 C25 C26 -57.7(12) . . . . ?
C21 C20 C25 C27 66.4(12) . . . . ?
C21 C22 C23 C24 -1.0(15) . . . . ?
C22 C23 C24 C19 -0.1(13) . . . . ?
C22 C23 C24 C28 177.9(8) . . . . ?
C23 C24 C28 C29 -64.0(11) . . . . ?
C23 C24 C28 C30 60.9(11) . . . . ?
C24 C19 C20 C21 -0.8(12) . . . . ?
C24 C19 C20 C25 176.1(8) . . . . ?
C25 C20 C21 C22 -177.4(9) . . . . ?
C31 N3 C32 C33 74.2(10) . . . . ?
C31 N3 C32 C34 -53.4(11) . . . . ?
C31 N3 C35 C36 -176.8(8) . . . . ?
C31 N3 C35 C37 0.5(10) . . . . ?
C31 N4 C37 C35 0.2(9) . . . . ?
C31 N4 C37 C38 179.0(7) . . . . ?
C31 N4 C39 C40 62.7(11) . . . . ?
C31 N4 C39 C41 -64.7(11) . . . . ?
C32 N3 C31 Au1 -6.1(12) . . . . ?
C32 N3 C31 N4 -179.6(7) . . . . ?
C32 N3 C35 C36 2.5(13) . . . . ?
C32 N3 C35 C37 179.7(7) . . . . ?
C35 N3 C31 Au1 173.1(6) . . . . ?
C35 N3 C31 N4 -0.3(9) . . . . ?
C35 N3 C32 C33 -104.9(9) . . . . ?
C35 N3 C32 C34 127.5(8) . . . . ?
C36 C35 C37 N4 176.6(9) . . . . ?
C36 C35 C37 C38 -2.1(16) . . . . ?
C37 N4 C31 Au1 -173.3(6) . . . . ?
C37 N4 C31 N3 0.1(9) . . . . ?
C37 N4 C39 C40 -116.2(9) . . . . ?
C37 N4 C39 C41 116.4(9) . . . . ?
C39 N4 C31 Au1 7.7(12) . . . . ?
C39 N4 C31 N3 -178.9(8) . . . . ?
C39 N4 C37 C35 179.2(8) . . . . ?
C39 N4 C37 C38 -2.0(13) . . . . ?
C42 C43 C44 C45 -55.1(14) . . . . ?
C43 C42 C47 C46 -56.0(15) . . . . ?
C43 C44 C45 C46 52.6(13) . . . . ?
C43 C44 C45 C48 178.5(11) . . . . ?
C44 C45 C46 C47 -53.4(15) . . . . ?
C45 C46 C47 C42 55.4(16) . . . . ?
C47 C42 C43 C44 56.7(14) . . . . ?
C48 C45 C46 C47 -179.4(12) . . . . ?

loop_
_twin_individual_id
_twin_individual_mass_fraction_refined
_oxdiff_twin_reflns_isolated
_oxdiff_twin_reflns_overlapped
_twin_individual_twin_lattice_type
_twin_individual_twin_matrix_11
_twin_individual_twin_matrix_12
_twin_individual_twin_matrix_13
_twin_individual_twin_matrix_21
_twin_individual_twin_matrix_22
_twin_individual_twin_matrix_23
_twin_individual_twin_matrix_31
_twin_individual_twin_matrix_32
_twin_individual_twin_matrix_33
1 0.8701(16) 62803 11700 ref 1.0000 0.0000 0.0000 0.0000 1.0000 0.0000 0.0000 0.0000 1.0000
2 0.1299(16) 0 11700 nmt -0.9945 -0.0776 -0.0255 0.1063 -0.0794 0.6784 -0.0749 1.4692 0.0768
